data_7004807
loop_
_publ_author_name
'Robertson, Stuart D.'
'Chivers, Tristram'
'Akhtar, Javeed'
'Afzaal, Mohammad'
'O'Brien, Paul'

_publ_section_title
;
 Nickel(ii) complexes of heterodichalcogenido and monochalcogenido
 imidodiphosphinate ligands: AACVD synthesis of nickel ditelluride
;
_journal_issue 48
_journal_name_full 'Dalton Transactions'
_journal_page_first 7004
_journal_page_last 7011
_journal_paper_doi 10.1039/b814065k
_journal_year 2008
_chemical_formula_moiety 'C24 H56 N2 Ni P4 Te2'
_chemical_formula_sum 'C24 H56 N2 Ni P4 Te2'
_chemical_formula_weight 810.50
_chemical_name_systematic
;
?
;
_space_group_IT_number 2
_symmetry_cell_setting triclinic
_symmetry_space_group_name_Hall '-P 1'
_symmetry_space_group_name_H-M 'P -1'
_atom_sites_solution_hydrogens geom
_atom_sites_solution_primary direct
_atom_sites_solution_secondary difmap
_audit_creation_method SHELXL-97
_cell_angle_alpha 107.612(2)
_cell_angle_beta 110.266(2)
_cell_angle_gamma 97.466(3)
_cell_formula_units_Z 1
_cell_length_a 8.8985(4)
_cell_length_b 10.3031(4)
_cell_length_c 10.6062(6)
_cell_measurement_temperature 173(2)
_cell_measurement_theta_max 27.48
_cell_measurement_theta_min 1.00
_cell_volume 838.95(7)
_computing_cell_refinement 'Nonius DENZO'
_computing_data_collection 'Nonius COLLECT'
_computing_data_reduction 'Nonius DENZO'
_computing_molecular_graphics 'Bruker SHELXTL'
_computing_publication_material 'Bruker SHELXTL'
_computing_structure_refinement 'SHELXL-97 (Sheldrick, 1997)'
_computing_structure_solution 'SHELXS-97 (Sheldrick, 1990)'
_diffrn_ambient_temperature 173(2)
_diffrn_measured_fraction_theta_full 0.999
_diffrn_measured_fraction_theta_max 0.999
_diffrn_measurement_device_type 'Nonius KappaCCD'
_diffrn_measurement_method 'phi\omega scans'
_diffrn_radiation_monochromator graphite
_diffrn_radiation_source 'fine-focus sealed tube'
_diffrn_radiation_type MoK\a
_diffrn_radiation_wavelength 0.71073
_diffrn_reflns_av_R_equivalents 0.1309
_diffrn_reflns_av_sigmaI/netI 0.0969
_diffrn_reflns_limit_h_max 10
_diffrn_reflns_limit_h_min -10
_diffrn_reflns_limit_k_max 12
_diffrn_reflns_limit_k_min -12
_diffrn_reflns_limit_l_max 12
_diffrn_reflns_limit_l_min -12
_diffrn_reflns_number 12947
_diffrn_reflns_theta_full 25.03
_diffrn_reflns_theta_max 25.03
_diffrn_reflns_theta_min 2.15
_exptl_absorpt_coefficient_mu 2.489
_exptl_absorpt_correction_T_max 0.905
_exptl_absorpt_correction_T_min 0.665
_exptl_absorpt_correction_type multi-scan
_exptl_absorpt_process_details
;
multi-scan from symmetry-related measurements
Sortav (Blessing 1995)
;
_exptl_crystal_colour yellow
_exptl_crystal_density_diffrn 1.604
_exptl_crystal_density_method 'not measured'
_exptl_crystal_description plate
_exptl_crystal_F_000 406
_exptl_crystal_size_max 0.16
_exptl_crystal_size_mid 0.14
_exptl_crystal_size_min 0.04
_refine_diff_density_max 0.737
_refine_diff_density_min -1.194
_refine_diff_density_rms 0.201
_refine_ls_extinction_method none
_refine_ls_goodness_of_fit_ref 1.003
_refine_ls_hydrogen_treatment constr
_refine_ls_matrix_type full
_refine_ls_number_parameters 159
_refine_ls_number_reflns 2968
_refine_ls_number_restraints 0
_refine_ls_restrained_S_all 1.003
_refine_ls_R_factor_all 0.0719
_refine_ls_R_factor_gt 0.0468
_refine_ls_shift/su_max 0.000
_refine_ls_shift/su_mean 0.000
_refine_ls_structure_factor_coef Fsqd
_refine_ls_weighting_details 'calc w=1/[\s^2^(Fo^2^)+(0.0278P)^2^+3.2173P] where P=(Fo^2^+2Fc^2^)/3'
_refine_ls_weighting_scheme calc
_refine_ls_wR_factor_gt 0.0950
_refine_ls_wR_factor_ref 0.1044
_reflns_number_gt 2310
_reflns_number_total 2968
_reflns_threshold_expression >2sigma(I)
_cod_data_source_file b814065k.txt
_cod_data_source_block 5
_cod_depositor_comments
;
The following automatic conversions were performed:
'_symmetry_cell_setting' value 'Triclinic' changed to 'triclinic'
according to '/home/saulius/struct/CIF-dictionaries/cif_core.dic'
dictionary named 'cif_core.dic' version 2.4.1 from 2010-06-29.

Automatic conversion script
Id: cif_fix_enum 1527 2010-12-29 10:47:43Z saulius 
;
_cod_original_sg_symbol_H-M P-1
_cod_database_code 7004807

loop_
_symmetry_equiv_pos_as_xyz
'x, y, z'
'-x, -y, -z'

loop_
_atom_site_label
_atom_site_type_symbol
_atom_site_fract_x
_atom_site_fract_y
_atom_site_fract_z
_atom_site_U_iso_or_equiv
_atom_site_adp_type
_atom_site_occupancy
_atom_site_symmetry_multiplicity
_atom_site_calc_flag
_atom_site_refinement_flags
_atom_site_disorder_assembly
_atom_site_disorder_group
Ni1 Ni 0.5000 1.0000 0.0000 0.0163(3) Uani 1 2 d S . .
Te1 Te 0.37366(5) 0.80116(5) 0.04938(4) 0.02547(16) Uani 1 1 d . . .
P1 P 0.26049(19) 0.63556(17) -0.20164(16) 0.0203(4) Uani 1 1 d . . .
C10 C 0.3821(9) 0.5064(8) -0.2192(8) 0.0349(17) Uani 1 1 d . . .
H10A H 0.3603 0.4447 -0.1672 0.042 Uiso 1 1 calc R . .
C11 C 0.3247(13) 0.4124(9) -0.3788(9) 0.062(3) Uani 1 1 d . . .
H11A H 0.3879 0.3414 -0.3866 0.094 Uiso 1 1 calc R . .
H11B H 0.3434 0.4705 -0.4328 0.094 Uiso 1 1 calc R . .
H11C H 0.2062 0.3652 -0.4191 0.094 Uiso 1 1 calc R . .
C12 C 0.5671(11) 0.5750(10) -0.1510(11) 0.059(3) Uani 1 1 d . . .
H12A H 0.6272 0.5018 -0.1584 0.088 Uiso 1 1 calc R . .
H12B H 0.6013 0.6335 -0.0487 0.088 Uiso 1 1 calc R . .
H12C H 0.5925 0.6342 -0.2018 0.088 Uiso 1 1 calc R . .
C20 C 0.0502(8) 0.5309(7) -0.2531(7) 0.0314(16) Uani 1 1 d . . .
H20A H 0.0088 0.4657 -0.3565 0.038 Uiso 1 1 calc R . .
C21 C 0.0466(9) 0.4405(8) -0.1638(8) 0.043(2) Uani 1 1 d . . .
H21A H -0.0684 0.3901 -0.1926 0.064 Uiso 1 1 calc R . .
H21B H 0.0946 0.5010 -0.0608 0.064 Uiso 1 1 calc R . .
H21C H 0.1114 0.3722 -0.1806 0.064 Uiso 1 1 calc R . .
C22 C -0.0665(8) 0.6258(10) -0.2449(9) 0.055(2) Uani 1 1 d . . .
H22A H -0.1811 0.5675 -0.2884 0.082 Uiso 1 1 calc R . .
H22B H -0.0564 0.6874 -0.2977 0.082 Uiso 1 1 calc R . .
H22C H -0.0372 0.6835 -0.1433 0.082 Uiso 1 1 calc R . .
N1 N 0.2596(6) 0.7203(6) -0.3031(5) 0.0227(12) Uani 1 1 d . . .
P2 P 0.34153(19) 0.89197(17) -0.23945(16) 0.0179(3) Uani 1 1 d . . .
C30 C 0.1621(7) 0.9687(7) -0.2905(7) 0.0263(15) Uani 1 1 d . . .
H30A H 0.0692 0.8916 -0.3747 0.032 Uiso 1 1 calc R . .
C31 C 0.1866(9) 1.0930(8) -0.3384(7) 0.0377(18) Uani 1 1 d . . .
H31A H 0.0850 1.1252 -0.3617 0.057 Uiso 1 1 calc R . .
H31B H 0.2112 1.0629 -0.4244 0.057 Uiso 1 1 calc R . .
H31C H 0.2792 1.1704 -0.2599 0.057 Uiso 1 1 calc R . .
C32 C 0.1021(9) 1.0115(9) -0.1681(8) 0.044(2) Uani 1 1 d . . .
H32A H -0.0043 1.0346 -0.2038 0.066 Uiso 1 1 calc R . .
H32B H 0.1843 1.0941 -0.0868 0.066 Uiso 1 1 calc R . .
H32C H 0.0879 0.9330 -0.1355 0.066 Uiso 1 1 calc R . .
C40 C 0.4386(8) 0.9062(7) -0.3654(6) 0.0254(15) Uani 1 1 d . . .
H40A H 0.4665 1.0075 -0.3539 0.031 Uiso 1 1 calc R . .
C41 C 0.6000(9) 0.8598(8) -0.3276(8) 0.0386(18) Uani 1 1 d . . .
H41A H 0.6561 0.8781 -0.3877 0.058 Uiso 1 1 calc R . .
H41B H 0.5745 0.7587 -0.3458 0.058 Uiso 1 1 calc R . .
H41C H 0.6726 0.9130 -0.2251 0.058 Uiso 1 1 calc R . .
C42 C 0.3195(9) 0.8193(8) -0.5238(7) 0.0364(17) Uani 1 1 d . . .
H42A H 0.3740 0.8298 -0.5875 0.055 Uiso 1 1 calc R . .
H42B H 0.2191 0.8530 -0.5478 0.055 Uiso 1 1 calc R . .
H42C H 0.2894 0.7196 -0.5373 0.055 Uiso 1 1 calc R . .

loop_
_atom_site_aniso_label
_atom_site_aniso_U_11
_atom_site_aniso_U_22
_atom_site_aniso_U_33
_atom_site_aniso_U_23
_atom_site_aniso_U_13
_atom_site_aniso_U_12
Ni1 0.0160(5) 0.0141(6) 0.0140(5) 0.0028(5) 0.0034(4) 0.0016(4)
Te1 0.0316(3) 0.0201(3) 0.0166(2) 0.00397(18) 0.00642(18) -0.00252(18)
P1 0.0231(8) 0.0158(9) 0.0182(8) 0.0026(7) 0.0090(7) 0.0007(7)
C10 0.053(5) 0.027(4) 0.044(4) 0.019(4) 0.035(4) 0.018(4)
C11 0.119(8) 0.032(5) 0.050(5) 0.006(4) 0.054(6) 0.027(5)
C12 0.065(6) 0.064(7) 0.098(7) 0.055(6) 0.059(6) 0.046(5)
C20 0.032(4) 0.024(4) 0.023(3) -0.004(3) 0.012(3) -0.014(3)
C21 0.047(5) 0.040(5) 0.032(4) 0.006(4) 0.019(4) -0.010(4)
C22 0.017(4) 0.073(7) 0.064(6) 0.028(5) 0.009(4) -0.006(4)
N1 0.028(3) 0.019(3) 0.016(3) 0.002(2) 0.007(2) 0.004(2)
P2 0.0190(8) 0.0168(9) 0.0139(7) 0.0039(7) 0.0041(6) 0.0039(6)
C30 0.018(3) 0.028(4) 0.023(3) 0.010(3) -0.004(3) 0.005(3)
C31 0.040(4) 0.032(5) 0.027(4) 0.011(3) -0.003(3) 0.013(3)
C32 0.031(4) 0.046(5) 0.052(5) 0.016(4) 0.011(4) 0.023(4)
C40 0.036(4) 0.018(4) 0.016(3) 0.001(3) 0.010(3) -0.001(3)
C41 0.041(4) 0.042(5) 0.037(4) 0.012(4) 0.024(4) 0.011(4)
C42 0.046(4) 0.039(5) 0.022(3) 0.013(3) 0.013(3) 0.001(3)

loop_
_atom_type_symbol
_atom_type_description
_atom_type_scat_dispersion_real
_atom_type_scat_dispersion_imag
_atom_type_scat_source
C C 0.0033 0.0016 'International Tables Vol C Tables 4.2.6.8 and 6.1.1.4'
H H 0.0000 0.0000 'International Tables Vol C Tables 4.2.6.8 and 6.1.1.4'
N N 0.0061 0.0033 'International Tables Vol C Tables 4.2.6.8 and 6.1.1.4'
P P 0.1023 0.0942 'International Tables Vol C Tables 4.2.6.8 and 6.1.1.4'
Ni Ni 0.3393 1.1124 'International Tables Vol C Tables 4.2.6.8 and 6.1.1.4'
Te Te -0.5308 1.6751 'International Tables Vol C Tables 4.2.6.8 and 6.1.1.4'

loop_
_geom_angle_atom_site_label_1
_geom_angle_atom_site_label_2
_geom_angle_atom_site_label_3
_geom_angle
_geom_angle_site_symmetry_1
_geom_angle_site_symmetry_3
_geom_angle_publ_flag
P2 Ni1 P2 180.000(1) . 2_675 ?
P2 Ni1 Te1 88.63(5) . 2_675 ?
P2 Ni1 Te1 91.37(5) 2_675 2_675 ?
P2 Ni1 Te1 91.37(5) . . ?
P2 Ni1 Te1 88.63(5) 2_675 . ?
Te1 Ni1 Te1 180.000(16) 2_675 . ?
P1 Te1 Ni1 94.55(5) . . ?
N1 P1 C10 111.9(3) . . ?
N1 P1 C20 110.9(3) . . ?
C10 P1 C20 104.8(3) . . ?
N1 P1 Te1 109.1(2) . . ?
C10 P1 Te1 109.7(2) . . ?
C20 P1 Te1 110.3(2) . . ?
C12 C10 C11 110.9(6) . . ?
C12 C10 P1 112.4(5) . . ?
C11 C10 P1 110.2(5) . . ?
C21 C20 C22 111.0(6) . . ?
C21 C20 P1 112.7(5) . . ?
C22 C20 P1 110.6(5) . . ?
P1 N1 P2 122.6(3) . . ?
N1 P2 C40 101.2(3) . . ?
N1 P2 C30 105.1(3) . . ?
C40 P2 C30 104.0(3) . . ?
N1 P2 Ni1 117.67(18) . . ?
C40 P2 Ni1 117.6(2) . . ?
C30 P2 Ni1 109.8(2) . . ?
C31 C30 C32 108.9(6) . . ?
C31 C30 P2 116.6(5) . . ?
C32 C30 P2 111.0(4) . . ?
C41 C40 C42 110.4(6) . . ?
C41 C40 P2 110.5(4) . . ?
C42 C40 P2 111.5(4) . . ?

loop_
_geom_bond_atom_site_label_1
_geom_bond_atom_site_label_2
_geom_bond_distance
_geom_bond_site_symmetry_2
_geom_bond_publ_flag
Ni1 P2 2.2534(19) . ?
Ni1 P2 2.2534(19) 2_675 ?
Ni1 Te1 2.4888(8) 2_675 ?
Ni1 Te1 2.4888(8) . ?
Te1 P1 2.441(2) . ?
P1 N1 1.577(5) . ?
P1 C10 1.828(7) . ?
P1 C20 1.837(6) . ?
C10 C12 1.516(11) . ?
C10 C11 1.531(10) . ?
C20 C21 1.521(10) . ?
C20 C22 1.522(11) . ?
N1 P2 1.648(5) . ?
P2 C40 1.854(6) . ?
P2 C30 1.859(6) . ?
C30 C31 1.531(9) . ?
C30 C32 1.536(9) . ?
C40 C41 1.532(9) . ?
C40 C42 1.535(9) . ?
